data_1515276
loop_
_publ_author_name
'Hanessian, Stephen'
'Maianti, Juan Pablo'
'Ly, Vu Linh'
'Desch\^enes-Simard, Beno\^it'

_publ_section_title
;
 Structural and kinetic study of self-assembling macrocyclic dimer natural
 product aminoglycoside 66-40C and unnatural variants
;
_journal_issue 1
_journal_name_full 'Chemical Science'
_journal_page_first 249
_journal_paper_doi 10.1039/c1sc00538c
_journal_volume 3
_journal_year 2012
_chemical_absolute_configuration rmad
_chemical_compound_source 'Synthesized by the authors. See text'
_chemical_formula_moiety 'C24 H42 N6 O8, 2(O4 S), 14(H2 O)'
_chemical_formula_sum 'C24 H70 N6 O30 S2'
_chemical_formula_weight 986.98
_chemical_name_systematic
;
?
;
_space_group_IT_number 4
_symmetry_cell_setting monoclinic
_symmetry_space_group_name_Hall 'P 2yb'
_symmetry_space_group_name_H-M 'P 1 21 1'
_atom_sites_solution_hydrogens geom
_atom_sites_solution_primary direct
_atom_sites_solution_secondary difmap
_audit_creation_method SHELXL-97
_cell_angle_alpha 90.00
_cell_angle_beta 102.975(3)
_cell_angle_gamma 90.00
_cell_formula_units_Z 2
_cell_length_a 6.8516(4)
_cell_length_b 26.1435(15)
_cell_length_c 12.6653(7)
_cell_measurement_reflns_used 18335
_cell_measurement_temperature 200
_cell_measurement_theta_max 53.23
_cell_measurement_theta_min 3.38
_cell_volume 2210.7(2)
_computing_cell_refinement 'SAINT V7.60A(Bruker AXS, 2008)'
_computing_data_collection 'APEX2 (Bruker AXS, 2008)'
_computing_data_reduction 'SAINT V7.60A(Bruker AXS, 2008)'
_computing_molecular_graphics 'SHELXTL v6.12 (Bruker AXS, 2001)'
_computing_publication_material 'UdMX (Maris, 2004)'
_computing_structure_refinement 'SHELXL97 (Sheldrick, 2008)'
_computing_structure_solution 'SHELXS97 (Sheldrick, 2008)'
_diffrn_ambient_temperature 200
_diffrn_detector_area_resol_mean 5.5
_diffrn_measured_fraction_theta_full 0.995
_diffrn_measured_fraction_theta_max 0.995
_diffrn_measurement_device_type 'Bruker Smart 6000'
_diffrn_measurement_method \w
_diffrn_radiation_monochromator 'Helios optics'
_diffrn_radiation_source 'Rotating Anode'
_diffrn_radiation_type CuK\a
_diffrn_radiation_wavelength 1.54178
_diffrn_reflns_av_R_equivalents 0.000
_diffrn_reflns_av_sigmaI/netI 0.0400
_diffrn_reflns_limit_h_max 6
_diffrn_reflns_limit_h_min -7
_diffrn_reflns_limit_k_max 27
_diffrn_reflns_limit_k_min 0
_diffrn_reflns_limit_l_max 13
_diffrn_reflns_limit_l_min 0
_diffrn_reflns_number 28784
_diffrn_reflns_theta_full 53.69
_diffrn_reflns_theta_max 53.69
_diffrn_reflns_theta_min 3.38
_exptl_absorpt_coefficient_mu 2.018
_exptl_absorpt_correction_T_max 0.9413
_exptl_absorpt_correction_T_min 0.6632
_exptl_absorpt_correction_type multi-scan
_exptl_absorpt_process_details 'Sadabs (Sheldrick, 1996)'
_exptl_crystal_colour Colorless
_exptl_crystal_density_diffrn 1.483
_exptl_crystal_density_method 'not measured'
_exptl_crystal_description needle
_exptl_crystal_F_000 1056
_exptl_crystal_size_max 0.35
_exptl_crystal_size_mid 0.09
_exptl_crystal_size_min 0.03
_refine_diff_density_max 0.225
_refine_diff_density_min -0.231
_refine_diff_density_rms 0.049
_refine_ls_abs_structure_details 'Flack H D (1983), 2714 Friedel Pairs'
_refine_ls_abs_structure_Flack 0.07(2)
_refine_ls_extinction_method none
_refine_ls_goodness_of_fit_ref 1.077
_refine_ls_matrix_type full
_refine_ls_number_parameters 689
_refine_ls_number_reflns 5428
_refine_ls_number_restraints 572
_refine_ls_restrained_S_all 1.024
_refine_ls_R_factor_all 0.0524
_refine_ls_R_factor_gt 0.0437
_refine_ls_shift/su_max 0.000
_refine_ls_shift/su_mean 0.000
_refine_ls_structure_factor_coef Fsqd
_refine_ls_weighting_details 'calc w=1/[\s^2^(Fo^2^)+(0.0487P)^2^+1.2198P] where P=(Fo^2^+2Fc^2^)/3'
_refine_ls_weighting_scheme calc
_refine_ls_wR_factor_gt 0.1022
_refine_ls_wR_factor_ref 0.1060
_reflns_number_gt 4867
_reflns_number_total 5428
_reflns_threshold_expression I>2\s(I)
_cod_data_source_file c1sc00538c.txt
_cod_data_source_block bent66
_cod_depositor_comments
;
The following automatic conversions were performed:

'_symmetry_cell_setting' value 'Monoclinic' changed to 'monoclinic'
according to
/usr/data/users/saulius/automatic-downloads/retrospective/RSC/lib/dictionaries/cif_core.dic
dictionary named 'cif_core.dic' version 2.4.2 from 2011-04-26.

Automatic conversion script
Id: cif_fix_values 2281 2013-09-26 08:29:07Z andrius 
;
_cod_original_sg_symbol_H-M P21
_cod_database_code 1515276

loop_
_symmetry_equiv_pos_as_xyz
'x, y, z'
'-x, y+1/2, -z'

loop_
_atom_site_label
_atom_site_type_symbol
_atom_site_fract_x
_atom_site_fract_y
_atom_site_fract_z
_atom_site_U_iso_or_equiv
_atom_site_adp_type
_atom_site_occupancy
_atom_site_symmetry_multiplicity
_atom_site_calc_flag
_atom_site_refinement_flags
_atom_site_disorder_assembly
_atom_site_disorder_group
O11 O 0.3510(4) 0.92807(11) 0.2195(2) 0.0299(5) Uani 1 1 d U . .
O12 O 0.0863(4) 0.87196(11) 0.2207(2) 0.0313(6) Uani 1 1 d U . .
O13 O 0.1519(5) 0.98183(13) 0.0277(3) 0.0428(9) Uani 1 1 d . . .
H13D H 0.1315 1.0103 -0.0034 0.064 Uiso 1 1 calc R . .
O14 O 0.4196(5) 1.01662(11) -0.1041(3) 0.0371(8) Uani 1 1 d . . .
H14C H 0.3458 1.0145 -0.1666 0.056 Uiso 1 1 calc R . .
N11 N 0.7249(6) 0.94730(16) -0.1322(3) 0.0391(11) Uani 1 1 d . . .
H11A H 0.8566 0.9383 -0.1169 0.059 Uiso 1 1 calc R . .
H11B H 0.7099 0.9784 -0.1653 0.059 Uiso 1 1 calc R . .
H11C H 0.6523 0.9235 -0.1769 0.059 Uiso 1 1 calc R . .
N12 N 0.2033(6) 1.00255(14) 0.3374(3) 0.0363(10) Uani 1 1 d . . .
H12A H 0.3343 1.0045 0.3340 0.054 Uiso 1 1 calc R . .
H12B H 0.1865 1.0177 0.3994 0.054 Uiso 1 1 calc R . .
H12C H 0.1264 1.0189 0.2792 0.054 Uiso 1 1 calc R . .
N13 N 0.6070(5) 0.84721(14) 0.1757(3) 0.0288(9) Uani 1 1 d . . .
C11 C 0.6534(7) 0.95005(19) -0.0304(4) 0.0324(12) Uani 1 1 d . . .
H11D H 0.7375 0.9751 0.0197 0.039 Uiso 1 1 calc R . .
C12 C 0.6705(7) 0.89717(18) 0.0245(4) 0.0318(12) Uani 1 1 d . . .
H12D H 0.5871 0.8722 -0.0246 0.038 Uiso 1 1 calc R . .
H12E H 0.8113 0.8854 0.0387 0.038 Uiso 1 1 calc R . .
C13 C 0.6022(7) 0.89951(18) 0.1305(4) 0.0296(7) Uani 1 1 d U . .
H13A H 0.6951 0.9220 0.1827 0.036 Uiso 1 1 calc R . .
C14 C 0.3881(7) 0.92043(18) 0.1129(4) 0.0297(5) Uani 1 1 d U . .
H14A H 0.2922 0.8943 0.0734 0.036 Uiso 1 1 calc R . .
C15 C 0.3607(7) 0.97015(18) 0.0491(4) 0.0303(7) Uani 1 1 d U . .
H15A H 0.4356 0.9978 0.0959 0.036 Uiso 1 1 calc R . .
C16 C 0.4366(7) 0.96729(18) -0.0537(4) 0.0320(12) Uani 1 1 d . . .
H16A H 0.3529 0.9423 -0.1042 0.038 Uiso 1 1 calc R . .
C11' C 0.1517(7) 0.92469(18) 0.2272(4) 0.0305(5) Uani 1 1 d U . .
H11E H 0.0651 0.9449 0.1676 0.037 Uiso 1 1 calc R . .
C12' C 0.1414(7) 0.94744(17) 0.3366(4) 0.0314(7) Uani 1 1 d U . .
H12F H -0.0012 0.9462 0.3434 0.038 Uiso 1 1 calc R . .
C13' C 0.2659(8) 0.91818(17) 0.4295(4) 0.0357(12) Uani 1 1 d . . .
H13B H 0.4099 0.9247 0.4339 0.043 Uiso 1 1 calc R . .
H13C H 0.2338 0.9293 0.4983 0.043 Uiso 1 1 calc R . .
C14' C 0.2224(7) 0.8626(2) 0.4119(4) 0.0371(13) Uani 1 1 d . . .
H14B H 0.2531 0.8402 0.4725 0.045 Uiso 1 1 calc R . .
C15' C 0.1426(7) 0.84309(19) 0.3155(4) 0.0315(12) Uani 1 1 d . . .
C16' C 0.1045(7) 0.78834(18) 0.2981(4) 0.0319(12) Uani 1 1 d . . .
H16B H 0.1129 0.7675 0.3604 0.038 Uiso 1 1 calc R . .
O21 O 0.3750(4) 0.70092(11) 0.3151(2) 0.0300(6) Uani 1 1 d U . .
O22 O 0.6208(4) 0.75180(12) 0.2681(2) 0.0304(6) Uani 1 1 d U . .
O23 O 0.4153(5) 0.60624(12) 0.2108(3) 0.0413(9) Uani 1 1 d . . .
H23D H 0.4194 0.5751 0.2275 0.062 Uiso 1 1 calc R . .
O24 O 0.0430(5) 0.55278(11) 0.1223(2) 0.0351(8) Uani 1 1 d . . .
H24C H 0.0290 0.5442 0.1841 0.053 Uiso 1 1 calc R . .
N21 N -0.2942(6) 0.61497(15) 0.0238(3) 0.0368(10) Uani 1 1 d . . .
H21A H -0.2440 0.6143 -0.0369 0.055 Uiso 1 1 calc R . .
H21B H -0.4017 0.6363 0.0131 0.055 Uiso 1 1 calc R . .
H21C H -0.3327 0.5829 0.0383 0.055 Uiso 1 1 calc R . .
N22 N 0.6368(5) 0.64884(14) 0.4733(3) 0.0333(9) Uani 1 1 d . . .
H22A H 0.5042 0.6487 0.4739 0.050 Uiso 1 1 calc R . .
H22B H 0.7106 0.6438 0.5418 0.050 Uiso 1 1 calc R . .
H22C H 0.6626 0.6233 0.4295 0.050 Uiso 1 1 calc R . .
N23 N 0.0611(5) 0.76655(14) 0.2065(3) 0.0298(9) Uani 1 1 d . . .
C21 C -0.1361(7) 0.63380(17) 0.1176(4) 0.0345(12) Uani 1 1 d . . .
H21D H -0.1770 0.6253 0.1865 0.041 Uiso 1 1 calc R . .
C22 C -0.1119(7) 0.69173(18) 0.1108(4) 0.0353(12) Uani 1 1 d . . .
H22D H -0.0656 0.7005 0.0445 0.042 Uiso 1 1 calc R . .
H22E H -0.2426 0.7087 0.1069 0.042 Uiso 1 1 calc R . .
C23 C 0.0392(6) 0.71047(18) 0.2100(4) 0.0292(11) Uani 1 1 d . . .
H23C H -0.0083 0.7010 0.2765 0.035 Uiso 1 1 calc R . .
C24 C 0.2412(7) 0.68494(18) 0.2141(4) 0.0297(11) Uani 1 1 d . . .
H24B H 0.2958 0.6965 0.1512 0.036 Uiso 1 1 calc R . .
C25 C 0.2255(7) 0.62636(17) 0.2137(4) 0.0315(12) Uani 1 1 d . . .
H25A H 0.1898 0.6151 0.2825 0.038 Uiso 1 1 calc R . .
C26 C 0.0629(7) 0.60763(18) 0.1178(4) 0.0326(12) Uani 1 1 d . . .
H26 H 0.1038 0.6167 0.0491 0.039 Uiso 1 1 calc R . .
C21' C 0.5772(7) 0.70434(18) 0.3136(4) 0.0300(5) Uani 1 1 d U . .
H21E H 0.6143 0.6754 0.2704 0.036 Uiso 1 1 calc R . .
C22' C 0.6912(7) 0.69945(17) 0.4315(4) 0.0306(7) Uani 1 1 d U . .
H22F H 0.8381 0.6997 0.4342 0.037 Uiso 1 1 calc R . .
C23' C 0.6434(7) 0.74294(19) 0.5006(4) 0.0377(12) Uani 1 1 d . . .
H23A H 0.5069 0.7387 0.5132 0.045 Uiso 1 1 calc R . .
H23B H 0.7398 0.7432 0.5717 0.045 Uiso 1 1 calc R . .
C24' C 0.6574(6) 0.79228(19) 0.4416(4) 0.0307(12) Uani 1 1 d . . .
H24A H 0.6762 0.8232 0.4819 0.037 Uiso 1 1 calc R . .
C25' C 0.6448(6) 0.79443(18) 0.3365(4) 0.0310(11) Uani 1 1 d . . .
C26' C 0.6456(7) 0.84296(19) 0.2782(4) 0.0343(12) Uani 1 1 d . . .
H26A H 0.6771 0.8732 0.3200 0.041 Uiso 1 1 calc R . .
O31 O 0.1364(7) 0.74547(17) 0.6246(4) 0.0817(13) Uani 1 1 d D . .
O32 O 0.0748(5) 0.80097(15) -0.0055(3) 0.0537(10) Uani 1 1 d D . .
O33 O 0.1506(6) 0.84972(15) 0.6663(3) 0.0605(11) Uani 1 1 d D . .
O34 O 0.4734(6) 0.77722(14) 0.0015(3) 0.0557(10) Uani 1 1 d D . .
O35 O 0.5648(6) 0.86849(16) 0.7153(4) 0.0621(11) Uani 1 1 d D . .
O36 O 0.3848(6) 0.52850(16) 0.6571(3) 0.0622(11) Uani 1 1 d D . .
O37 O 0.0588(6) 0.88446(15) 0.8616(3) 0.0565(11) Uani 1 1 d D . .
O38 O 0.2450(6) 0.65281(16) 0.5148(3) 0.0584(10) Uani 1 1 d D . .
O39 O 0.1465(6) 0.52762(15) 0.8239(3) 0.0641(11) Uani 1 1 d D . .
O40 O 0.3720(6) 0.67758(15) 0.9764(3) 0.0547(10) Uani 1 1 d D . .
O41 O 0.7131(6) 0.78055(15) 0.8468(3) 0.0592(11) Uani 1 1 d D . .
O42 O 0.8159(7) 0.90746(15) 0.5659(4) 0.0634(11) Uani 1 1 d D . .
O43 O 0.3834(5) 0.51036(15) 0.3211(3) 0.0478(9) Uani 1 1 d D . .
O44 O 0.3741(6) 0.62662(17) 0.7270(4) 0.0701(12) Uani 1 1 d D . .
H31A H 0.180(9) 0.7201(15) 0.591(4) 0.105 Uiso 1 1 d D . .
H31B H 0.126(10) 0.733(2) 0.687(3) 0.105 Uiso 1 1 d D . .
H32A H 0.036(5) 0.791(3) 0.052(3) 0.105 Uiso 1 1 d D . .
H32B H 0.203(2) 0.7937(19) 0.007(4) 0.105 Uiso 1 1 d D . .
H33A H 0.114(8) 0.8176(6) 0.663(6) 0.105 Uiso 1 1 d D . .
H33B H 0.051(5) 0.8662(15) 0.6247(19) 0.105 Uiso 1 1 d D . .
H34A H 0.546(6) 0.7838(11) -0.045(3) 0.105 Uiso 1 1 d D . .
H34B H 0.533(7) 0.793(2) 0.061(2) 0.105 Uiso 1 1 d D . .
H35A H 0.4347(14) 0.867(2) 0.706(6) 0.105 Uiso 1 1 d D . .
H35B H 0.610(7) 0.8392(13) 0.744(6) 0.105 Uiso 1 1 d D . .
H36A H 0.314(8) 0.524(2) 0.591(2) 0.105 Uiso 1 1 d D . .
H36B H 0.399(7) 0.5616(5) 0.666(3) 0.105 Uiso 1 1 d D . .
H37A H 0.083(9) 0.875(2) 0.800(2) 0.105 Uiso 1 1 d D . .
H37B H 0.073(10) 0.8571(12) 0.902(3) 0.105 Uiso 1 1 d D . .
H38A H 0.158(7) 0.6321(17) 0.476(4) 0.105 Uiso 1 1 d D . .
H38B H 0.288(8) 0.6369(18) 0.576(2) 0.105 Uiso 1 1 d D . .
H39A H 0.211(7) 0.537(2) 0.775(3) 0.105 Uiso 1 1 d D . .
H39B H 0.102(9) 0.5557(12) 0.847(5) 0.105 Uiso 1 1 d D . .
H40A H 0.259(5) 0.675(2) 0.929(4) 0.105 Uiso 1 1 d D . .
H40B H 0.421(8) 0.7073(12) 0.965(5) 0.105 Uiso 1 1 d D . .
H41A H 0.832(2) 0.770(2) 0.843(5) 0.105 Uiso 1 1 d D . .
H41B H 0.629(3) 0.7603(9) 0.8043(16) 0.105 Uiso 1 1 d D . .
H42A H 0.734(7) 0.905(2) 0.610(4) 0.105 Uiso 1 1 d D . .
H42B H 0.815(10) 0.9397(7) 0.548(5) 0.105 Uiso 1 1 d D . .
H43A H 0.506(2) 0.514(3) 0.359(3) 0.105 Uiso 1 1 d D . .
H43B H 0.306(5) 0.516(3) 0.366(3) 0.105 Uiso 1 1 d D . .
H44A H 0.472(4) 0.634(3) 0.782(3) 0.105 Uiso 1 1 d D . .
H44B H 0.265(4) 0.636(3) 0.746(3) 0.105 Uiso 1 1 d D . .
S1 S 0.91818(18) 0.53992(5) 0.39472(10) 0.0370(3) Uani 1 1 d . . .
O51 O 0.9407(5) 0.59668(12) 0.3871(3) 0.0477(9) Uani 1 1 d . . .
O52 O 0.8752(5) 0.51860(14) 0.2857(3) 0.0468(9) Uani 1 1 d . . .
O53 O 1.1058(5) 0.51770(14) 0.4579(3) 0.0517(10) Uani 1 1 d . . .
O54 O 0.7520(5) 0.53031(14) 0.4471(3) 0.0459(9) Uani 1 1 d . . .
S2 S 0.8865(2) 0.64675(5) 0.77137(11) 0.0448(4) Uani 1 1 d DU . .
O61 O 0.8636(8) 0.6209(2) 0.6677(3) 0.0547(11) Uani 0.920(4) 1 d PDU A 1
O62 O 0.9075(6) 0.60919(18) 0.8573(3) 0.0613(13) Uani 0.920(4) 1 d PDU A 1
O63 O 0.7126(5) 0.67977(16) 0.7718(4) 0.0607(13) Uani 0.920(4) 1 d PDU A 1
O64 O 1.0688(5) 0.67885(17) 0.7900(3) 0.0555(12) Uani 0.920(4) 1 d PDU A 1
O71 O 0.855(7) 0.6194(15) 0.6695(19) 0.054(6) Uani 0.080(4) 1 d PDU A 2
O72 O 0.729(4) 0.6356(14) 0.827(3) 0.056(6) Uani 0.080(4) 1 d PDU A 2
O73 O 0.897(5) 0.7024(5) 0.754(3) 0.065(5) Uani 0.080(4) 1 d PDU A 2
O74 O 1.083(3) 0.6312(14) 0.841(3) 0.055(6) Uani 0.080(4) 1 d PDU A 2

loop_
_atom_site_aniso_label
_atom_site_aniso_U_11
_atom_site_aniso_U_22
_atom_site_aniso_U_33
_atom_site_aniso_U_23
_atom_site_aniso_U_13
_atom_site_aniso_U_12
O11 0.0287(9) 0.0270(10) 0.0339(10) -0.0007(9) 0.0070(9) -0.0015(9)
O12 0.0320(11) 0.0255(11) 0.0354(12) -0.0021(11) 0.0051(11) -0.0010(10)
O13 0.041(2) 0.041(2) 0.051(2) 0.0165(18) 0.0193(18) 0.0140(16)
O14 0.043(2) 0.0242(19) 0.042(2) 0.0111(16) 0.0056(16) 0.0030(15)
N11 0.037(2) 0.037(3) 0.046(3) 0.007(2) 0.016(2) 0.0087(19)
N12 0.045(2) 0.026(2) 0.038(2) -0.0040(19) 0.009(2) -0.0021(19)
N13 0.031(2) 0.021(2) 0.036(3) 0.0055(18) 0.0086(19) 0.0063(17)
C11 0.040(3) 0.029(3) 0.030(3) 0.006(2) 0.013(2) 0.000(2)
C12 0.034(3) 0.024(3) 0.037(3) 0.006(2) 0.007(2) 0.000(2)
C13 0.0279(13) 0.0272(13) 0.0337(13) 0.0000(12) 0.0066(12) -0.0018(12)
C14 0.0282(10) 0.0270(11) 0.0339(11) -0.0004(10) 0.0070(10) -0.0013(10)
C15 0.0288(13) 0.0273(13) 0.0348(13) -0.0003(12) 0.0070(12) 0.0000(12)
C16 0.032(3) 0.029(3) 0.036(3) 0.002(2) 0.009(2) -0.002(2)
C11' 0.0300(10) 0.0261(10) 0.0348(10) -0.0017(9) 0.0061(9) -0.0010(9)
C12' 0.0310(13) 0.0271(13) 0.0355(13) -0.0018(12) 0.0060(12) -0.0016(12)
C13' 0.053(3) 0.026(3) 0.030(3) -0.003(2) 0.014(3) -0.006(2)
C14' 0.037(3) 0.043(3) 0.034(3) 0.001(3) 0.013(2) -0.001(3)
C15' 0.030(3) 0.037(3) 0.029(3) 0.003(2) 0.010(2) 0.003(2)
C16' 0.027(3) 0.031(3) 0.036(3) 0.003(2) 0.005(2) 0.000(2)
O21 0.0284(11) 0.0269(12) 0.0335(12) 0.0014(11) 0.0046(11) -0.0003(10)
O22 0.0306(12) 0.0266(12) 0.0329(12) 0.0029(11) 0.0048(11) -0.0017(10)
O23 0.033(2) 0.0277(19) 0.061(2) 0.0001(18) 0.0053(17) 0.0022(16)
O24 0.044(2) 0.0228(19) 0.039(2) -0.0034(14) 0.0095(17) -0.0032(14)
N21 0.038(2) 0.033(3) 0.038(2) 0.001(2) 0.003(2) -0.0059(19)
N22 0.038(2) 0.027(2) 0.032(2) 0.0021(19) 0.0025(18) 0.0023(19)
N23 0.028(2) 0.025(2) 0.036(3) -0.0009(19) 0.0062(19) 0.0040(17)
C21 0.040(3) 0.032(3) 0.030(3) 0.001(2) 0.003(2) -0.003(2)
C22 0.032(3) 0.035(3) 0.039(3) -0.005(2) 0.011(2) -0.003(2)
C23 0.026(3) 0.030(3) 0.033(3) 0.002(2) 0.008(2) -0.002(2)
C24 0.030(3) 0.032(3) 0.026(3) -0.002(2) 0.004(2) -0.004(2)
C25 0.031(3) 0.028(3) 0.038(3) 0.004(2) 0.011(2) 0.000(2)
C26 0.036(3) 0.025(3) 0.037(3) 0.000(2) 0.008(2) -0.005(2)
C21' 0.0294(11) 0.0260(11) 0.0337(12) 0.0027(10) 0.0049(10) -0.0012(10)
C22' 0.0303(13) 0.0257(14) 0.0345(14) 0.0034(12) 0.0047(12) -0.0019(12)
C23' 0.043(3) 0.037(3) 0.033(3) 0.003(2) 0.007(2) -0.001(3)
C24' 0.027(3) 0.033(3) 0.030(3) -0.002(2) 0.000(2) -0.005(2)
C25' 0.025(3) 0.025(3) 0.039(3) -0.002(2) 0.000(2) 0.000(2)
C26' 0.031(3) 0.034(3) 0.039(3) -0.001(2) 0.010(2) 0.002(2)
O31 0.091(3) 0.061(3) 0.094(4) 0.005(3) 0.023(3) 0.006(3)
O32 0.057(2) 0.051(2) 0.051(2) 0.005(2) 0.008(2) -0.001(2)
O33 0.059(3) 0.060(3) 0.062(3) 0.003(2) 0.011(2) 0.003(2)
O34 0.073(3) 0.034(2) 0.057(2) -0.0037(19) 0.009(2) -0.0030(19)
O35 0.051(2) 0.063(3) 0.069(3) 0.001(2) 0.008(2) 0.001(2)
O36 0.059(3) 0.066(3) 0.058(3) 0.003(2) 0.005(2) 0.005(2)
O37 0.051(3) 0.062(3) 0.058(3) -0.003(2) 0.014(2) 0.001(2)
O38 0.053(2) 0.068(3) 0.053(2) -0.003(2) 0.011(2) -0.019(2)
O39 0.068(3) 0.059(3) 0.063(3) 0.015(2) 0.008(2) 0.000(2)
O40 0.051(2) 0.054(2) 0.056(3) -0.001(2) 0.005(2) 0.0036(19)
O41 0.060(3) 0.053(3) 0.064(3) -0.005(2) 0.013(2) 0.001(2)
O42 0.072(3) 0.042(2) 0.077(3) -0.008(2) 0.019(2) 0.004(2)
O43 0.042(2) 0.051(2) 0.049(2) -0.007(2) 0.0070(17) 0.001(2)
O44 0.065(3) 0.070(3) 0.075(3) -0.023(2) 0.014(2) 0.006(2)
S1 0.0373(8) 0.0375(8) 0.0355(7) 0.0007(6) 0.0068(6) -0.0010(6)
O51 0.064(2) 0.026(2) 0.054(2) 0.0037(17) 0.0141(19) -0.0014(17)
O52 0.052(2) 0.053(2) 0.034(2) -0.0025(17) 0.0075(16) -0.0067(17)
O53 0.044(2) 0.054(2) 0.051(2) -0.0039(19) -0.0008(18) 0.0086(18)
O54 0.040(2) 0.058(2) 0.041(2) 0.0022(18) 0.0117(16) -0.0071(18)
S2 0.0434(9) 0.0491(8) 0.0399(8) -0.0006(7) 0.0053(6) 0.0032(7)
O61 0.072(3) 0.054(3) 0.032(2) -0.003(2) -0.001(2) 0.007(2)
O62 0.069(3) 0.077(3) 0.041(3) 0.017(2) 0.018(2) 0.017(2)
O63 0.035(2) 0.060(3) 0.088(3) -0.017(2) 0.016(2) 0.011(2)
O64 0.033(2) 0.069(3) 0.063(3) -0.004(2) 0.007(2) -0.010(2)
O71 0.071(10) 0.052(10) 0.033(10) -0.003(9) -0.002(9) 0.006(10)
O72 0.055(10) 0.080(10) 0.042(10) 0.018(10) 0.032(9) 0.020(10)
O73 0.048(10) 0.056(7) 0.092(10) -0.009(10) 0.016(10) 0.011(10)
O74 0.025(9) 0.069(10) 0.064(10) -0.004(10) -0.006(9) -0.008(10)

loop_
_atom_type_symbol
_atom_type_description
_atom_type_scat_dispersion_real
_atom_type_scat_dispersion_imag
_atom_type_scat_source
C C 0.0181 0.0091 'International Tables Vol C Tables 4.2.6.8 and 6.1.1.4'
H H 0.0000 0.0000 'International Tables Vol C Tables 4.2.6.8 and 6.1.1.4'
N N 0.0311 0.0180 'International Tables Vol C Tables 4.2.6.8 and 6.1.1.4'
O O 0.0492 0.0322 'International Tables Vol C Tables 4.2.6.8 and 6.1.1.4'
S S 0.3331 0.5567 'International Tables Vol C Tables 4.2.6.8 and 6.1.1.4'

loop_
_geom_angle_atom_site_label_1
_geom_angle_atom_site_label_2
_geom_angle_atom_site_label_3
_geom_angle
_geom_angle_publ_flag
C11' O11 C14 116.0(3) y
C15' O12 C11' 116.4(4) y
C15 O13 H13D 109.5 ?
C16 O14 H14C 109.5 ?
C11 N11 H11A 109.5 ?
C11 N11 H11B 109.5 ?
H11A N11 H11B 109.5 ?
C11 N11 H11C 109.5 ?
H11A N11 H11C 109.5 ?
H11B N11 H11C 109.5 ?
C12' N12 H12A 109.5 ?
C12' N12 H12B 109.5 ?
H12A N12 H12B 109.5 ?
C12' N12 H12C 109.5 ?
H12A N12 H12C 109.5 ?
H12B N12 H12C 109.5 ?
C26' N13 C13 117.2(4) y
N11 C11 C16 110.3(4) y
N11 C11 C12 110.1(4) y
C16 C11 C12 109.0(4) y
N11 C11 H11D 109.1 ?
C16 C11 H11D 109.1 ?
C12 C11 H11D 109.1 ?
C13 C12 C11 110.9(4) y
C13 C12 H12D 109.5 ?
C11 C12 H12D 109.5 ?
C13 C12 H12E 109.5 ?
C11 C12 H12E 109.5 ?
H12D C12 H12E 108.1 ?
N13 C13 C12 108.7(4) y
N13 C13 C14 108.8(4) y
C12 C13 C14 111.1(4) y
N13 C13 H13A 109.4 ?
C12 C13 H13A 109.4 ?
C14 C13 H13A 109.4 ?
O11 C14 C15 110.6(4) y
O11 C14 C13 106.1(3) y
C15 C14 C13 112.5(4) y
O11 C14 H14A 109.2 ?
C15 C14 H14A 109.2 ?
C13 C14 H14A 109.2 ?
O13 C15 C16 111.8(4) y
O13 C15 C14 106.4(4) y
C16 C15 C14 113.0(4) y
O13 C15 H15A 108.5 ?
C16 C15 H15A 108.5 ?
C14 C15 H15A 108.5 ?
O14 C16 C15 109.3(4) y
O14 C16 C11 109.4(4) y
C15 C16 C11 111.0(4) y
O14 C16 H16A 109.0 ?
C15 C16 H16A 109.0 ?
C11 C16 H16A 109.0 ?
O11 C11' O12 110.6(3) y
O11 C11' C12' 106.6(4) y
O12 C11' C12' 110.3(4) y
O11 C11' H11E 109.8 ?
O12 C11' H11E 109.8 ?
C12' C11' H11E 109.8 ?
C13' C12' N12 112.0(4) y
C13' C12' C11' 112.3(4) y
N12 C12' C11' 108.0(4) y
C13' C12' H12F 108.1 ?
N12 C12' H12F 108.1 ?
C11' C12' H12F 108.1 ?
C14' C13' C12' 108.7(4) y
C14' C13' H13B 109.9 ?
C12' C13' H13B 109.9 ?
C14' C13' H13C 109.9 ?
C12' C13' H13C 109.9 ?
H13B C13' H13C 108.3 ?
C15' C14' C13' 122.7(5) y
C15' C14' H14B 118.6 ?
C13' C14' H14B 118.6 ?
C14' C15' O12 124.2(4) y
C14' C15' C16' 122.6(5) y
O12 C15' C16' 113.2(4) y
N23 C16' C15' 125.1(5) y
N23 C16' H16B 117.4 ?
C15' C16' H16B 117.4 ?
C21' O21 C24 116.0(3) y
C25' O22 C21' 116.7(3) y
C25 O23 H23D 109.5 ?
C26 O24 H24C 109.5 ?
C21 N21 H21A 109.5 ?
C21 N21 H21B 109.5 ?
H21A N21 H21B 109.5 ?
C21 N21 H21C 109.5 ?
H21A N21 H21C 109.5 ?
H21B N21 H21C 109.5 ?
C22' N22 H22A 109.5 ?
C22' N22 H22B 109.5 ?
H22A N22 H22B 109.5 ?
C22' N22 H22C 109.5 ?
H22A N22 H22C 109.5 ?
H22B N22 H22C 109.5 ?
C16' N23 C23 115.1(4) y
N21 C21 C26 109.9(4) y
N21 C21 C22 110.4(4) y
C26 C21 C22 109.7(4) y
N21 C21 H21D 108.9 ?
C26 C21 H21D 108.9 ?
C22 C21 H21D 108.9 ?
C23 C22 C21 109.6(4) y
C23 C22 H22D 109.7 ?
C21 C22 H22D 109.7 ?
C23 C22 H22E 109.7 ?
C21 C22 H22E 109.7 ?
H22D C22 H22E 108.2 ?
N23 C23 C22 110.5(4) y
N23 C23 C24 109.7(4) y
C22 C23 C24 109.4(4) y
N23 C23 H23C 109.0 ?
C22 C23 H23C 109.0 ?
C24 C23 H23C 109.0 ?
O21 C24 C23 107.0(4) y
O21 C24 C25 108.6(4) y
C23 C24 C25 111.9(4) y
O21 C24 H24B 109.8 ?
C23 C24 H24B 109.8 ?
C25 C24 H24B 109.8 ?
O23 C25 C26 111.7(4) y
O23 C25 C24 107.9(4) y
C26 C25 C24 111.1(4) y
O23 C25 H25A 108.7 ?
C26 C25 H25A 108.7 ?
C24 C25 H25A 108.7 ?
O24 C26 C21 110.7(4) y
O24 C26 C25 110.1(4) y
C21 C26 C25 110.4(4) y
O24 C26 H26 108.5 ?
C21 C26 H26 108.5 ?
C25 C26 H26 108.5 ?
O21 C21' O22 111.1(3) y
O21 C21' C22' 105.9(4) y
O22 C21' C22' 111.1(4) y
O21 C21' H21E 109.6 ?
O22 C21' H21E 109.6 ?
C22' C21' H21E 109.6 ?
N22 C22' C23' 110.8(4) y
N22 C22' C21' 107.8(4) y
C23' C22' C21' 111.9(4) y
N22 C22' H22F 108.8 ?
C23' C22' H22F 108.8 ?
C21' C22' H22F 108.8 ?
C24' C23' C22' 108.1(4) y
C24' C23' H23A 110.1 ?
C22' C23' H23A 110.1 ?
C24' C23' H23B 110.1 ?
C22' C23' H23B 110.1 ?
H23A C23' H23B 108.4 ?
C25' C24' C23' 122.9(4) y
C25' C24' H24A 118.6 ?
C23' C24' H24A 118.6 ?
C24' C25' O22 124.4(4) y
C24' C25' C26' 122.6(5) y
O22 C25' C26' 113.0(4) y
N13 C26' C25' 124.5(4) y
N13 C26' H26A 117.8 ?
C25' C26' H26A 117.8 ?
H31A O31 H31B 107(5) ?
H32A O32 H32B 106(4) ?
H33A O33 H33B 106(5) ?
H34A O34 H34B 106(4) ?
H35A O35 H35B 106(5) ?
H36A O36 H36B 106(4) ?
H37A O37 H37B 106(4) ?
H38A O38 H38B 106(5) ?
H39A O39 H39B 106(5) ?
H40A O40 H40B 106(5) ?
H41A O41 H41B 106(4) ?
H42A O42 H42B 106(6) ?
H43A O43 H43B 106(4) ?
H44A O44 H44B 106(4) ?
O52 S1 O54 110.6(2) y
O52 S1 O53 109.3(2) y
O54 S1 O53 111.1(2) y
O52 S1 O51 108.7(2) y
O54 S1 O51 107.6(2) y
O53 S1 O51 109.6(2) y
O72 S2 O62 57.1(13) y
O72 S2 O71 110.8(13) y
O62 S2 O71 107.7(18) y
O72 S2 O61 113.9(17) y
O62 S2 O61 109.6(3) y
O72 S2 O63 54.7(14) y
O62 S2 O63 109.8(3) y
O71 S2 O63 109.5(18) y
O61 S2 O63 110.7(3) y
O72 S2 O73 109.9(12) y
O62 S2 O73 141.4(17) y
O71 S2 O73 110.8(12) y
O61 S2 O73 108.7(18) y
O63 S2 O73 59.3(14) y
O72 S2 O64 137.2(16) y
O62 S2 O64 109.1(3) y
O71 S2 O64 112.0(18) y
O61 S2 O64 108.9(3) y
O63 S2 O64 108.8(3) y
O73 S2 O64 52.9(14) y
O72 S2 O74 109.4(12) y
O62 S2 O74 56.4(14) y
O71 S2 O74 109.0(13) y
O61 S2 O74 107.9(17) y
O63 S2 O74 141.4(16) y
O73 S2 O74 106.8(12) y
O64 S2 O74 56.1(14) y

loop_
_geom_bond_atom_site_label_1
_geom_bond_atom_site_label_2
_geom_bond_distance
_geom_bond_publ_flag
O11 C11' 1.394(5) y
O11 C14 1.443(5) y
O12 C15' 1.397(5) y
O12 C11' 1.446(6) y
O13 C15 1.428(5) y
O13 H13d 0.8400 ?
O14 C16 1.432(6) y
O14 H14c 0.8400 ?
N11 C11 1.480(6) y
N11 H11a 0.9100 ?
N11 H11b 0.9100 ?
N11 H11c 0.9100 ?
N12 C12' 1.501(6) y
N12 H12a 0.9100 ?
N12 H12b 0.9100 ?
N12 H12c 0.9100 ?
N13 C26' 1.271(6) y
N13 C13 1.480(6) y
C11 C16 1.517(7) y
C11 C12 1.540(7) y
C11 H11d 1.0000 ?
C12 C13 1.518(6) y
C12 H12d 0.9900 ?
C12 H12e 0.9900 ?
C13 C14 1.534(6) y
C13 H13a 1.0000 ?
C14 C15 1.520(6) y
C14 H14a 1.0000 ?
C15 C16 1.508(7) y
C15 H15a 1.0000 ?
C16 H16a 1.0000 ?
C11' C12' 1.525(6) y
C11' H11e 1.0000 ?
C12' C13' 1.499(7) y
C12' H12f 1.0000 ?
C13' C14' 1.490(7) y
C13' H13b 0.9900 ?
C13' H13c 0.9900 ?
C14' C15' 1.323(7) y
C14' H14b 0.9500 ?
C15' C16' 1.463(7) y
C16' N23 1.267(6) y
C16' H16b 0.9500 ?
O21 C21' 1.393(5) y
O21 C24 1.457(5) y
O22 C25' 1.398(6) y
O22 C21' 1.427(5) y
O23 C25 1.411(5) y
O23 H23d 0.8400 ?
O24 C26 1.443(6) y
O24 H24c 0.8400 ?
N21 C21 1.499(6) y
N21 H21a 0.9100 ?
N21 H21b 0.9100 ?
N21 H21c 0.9100 ?
N22 C22' 1.503(6) y
N22 H22a 0.9100 ?
N22 H22b 0.9100 ?
N22 H22c 0.9100 ?
N23 C23 1.476(6) y
C21 C26 1.525(7) y
C21 C22 1.528(7) y
C21 H21d 1.0000 ?
C22 C23 1.519(7) y
C22 H22d 0.9900 ?
C22 H22e 0.9900 ?
C23 C24 1.527(6) y
C23 H23c 1.0000 ?
C24 C25 1.535(7) y
C24 H24b 1.0000 ?
C25 C26 1.533(7) y
C25 H25a 1.0000 ?
C26 H26 1.0000 ?
C21' C22' 1.528(6) y
C21' H21e 1.0000 ?
C22' C23' 1.515(7) y
C22' H22f 1.0000 ?
C23' C24' 1.505(7) y
C23' H23a 0.9900 ?
C23' H23b 0.9900 ?
C24' C25' 1.316(6) y
C24' H24a 0.9500 ?
C25' C26' 1.468(7) y
C26' H26a 0.9500 ?
O31 H31a 0.874(7) ?
O31 H31b 0.873(7) ?
O32 H32a 0.874(7) ?
O32 H32b 0.875(7) ?
O33 H33a 0.874(7) ?
O33 H33b 0.873(7) ?
O34 H34a 0.873(7) ?
O34 H34b 0.874(7) ?
O35 H35a 0.873(7) ?
O35 H35b 0.873(7) ?
O36 H36a 0.873(7) ?
O36 H36b 0.874(7) ?
O37 H37a 0.873(7) ?
O37 H37b 0.874(7) ?
O38 H38a 0.874(7) ?
O38 H38b 0.874(7) ?
O39 H39a 0.873(7) ?
O39 H39b 0.874(7) ?
O40 H40a 0.873(7) ?
O40 H40b 0.873(7) ?
O41 H41a 0.873(7) ?
O41 H41b 0.873(7) ?
O42 H42a 0.873(7) ?
O42 H42b 0.873(7) ?
O43 H43a 0.873(7) ?
O43 H43b 0.873(7) ?
O44 H44a 0.871(6) ?
O44 H44b 0.871(6) ?
S1 O52 1.457(3) y
S1 O54 1.462(3) y
S1 O53 1.473(4) y
S1 O51 1.497(4) y
S2 O72 1.444(10) y
S2 O62 1.449(4) y
S2 O71 1.449(9) y
S2 O61 1.453(4) y
S2 O63 1.472(4) y
S2 O73 1.475(10) y
S2 O64 1.479(4) y
S2 O74 1.488(10) y

loop_
_geom_hbond_atom_site_label_D
_geom_hbond_atom_site_label_H
_geom_hbond_atom_site_label_A
_geom_hbond_distance_DH
_geom_hbond_distance_HA
_geom_hbond_distance_DA
_geom_hbond_angle_DHA
_geom_hbond_site_symmetry_A
_geom_hbond_publ_flag
O13 H13D O24 0.84 2.03 2.774(4) 147.3 2 y
O14 H14C O52 0.84 1.88 2.699(4) 162.9 2_655 y
N11 H11A O37 0.91 2.04 2.832(5) 145.3 1_654 y
N11 H11B O43 0.91 2.11 2.863(5) 140 2_655 y
N11 H11B O24 0.91 2.56 3.171(5) 125.5 2_655 y
N11 H11C O35 0.91 1.98 2.869(6) 164.4 1_554 y
N12 H12A O36 0.91 2 2.889(6) 163.8 2_656 y
N12 H12B O54 0.91 1.92 2.774(5) 155 2_656 y
N12 H12C O39 0.91 2.04 2.854(6) 148.4 2_556 y
O23 H23D O43 0.84 2.11 2.902(5) 156.4 . y
O23 H23D O14 0.84 2.6 3.047(4) 114.4 2_645 y
O24 H24C O52 0.84 1.96 2.734(5) 153.6 1_455 y
N21 H21A O72 0.91 1.78 2.59(3) 146.5 1_454 y
N21 H21A O62 0.91 1.88 2.773(5) 168.5 1_454 y
N21 H21B O40 0.91 1.86 2.766(5) 174.1 1_454 y
N21 H21C O14 0.91 2.07 2.962(5) 167.5 2_545 y
N22 H22A O38 0.91 1.96 2.850(5) 165.2 . y
N22 H22B O61 0.91 1.8 2.700(6) 168.3 . y
N22 H22B O71 0.91 1.81 2.71(4) 167.5 . y
N22 H22C O51 0.91 2.21 2.900(5) 132.6 . y
N22 H22C O54 0.91 2.51 3.233(5) 137.3 . y
O31 H31A O38 0.874(7) 2.104(14) 2.970(6) 171(6) . y
O31 H31B O64 0.873(7) 2.03(3) 2.841(6) 155(6) 1_455 y
O31 H31B O73 0.873(7) 2.10(6) 2.80(3) 136(6) 1_455 y
O32 H32A N23 0.874(7) 2.024(17) 2.853(5) 158(4) . y
O32 H32B O34 0.875(7) 1.921(13) 2.782(5) 168(5) . y
O33 H33A O31 0.874(7) 1.96(3) 2.774(6) 154(6) . y
O33 H33B O42 0.873(7) 1.946(11) 2.801(6) 166(3) 1_455 y
O34 H34A O41 0.873(7) 1.971(11) 2.826(6) 166(3) 1_554 y
O34 H34B N13 0.874(7) 2.02(3) 2.854(5) 160(7) . y
O35 H35A O33 0.873(7) 1.949(18) 2.808(6) 168(7) . y
O35 H35B O41 0.873(7) 2.04(2) 2.887(6) 165(7) . y
O36 H36A O53 0.873(7) 1.958(17) 2.816(5) 167(6) 1_455 y
O36 H36B O44 0.874(7) 1.894(11) 2.720(6) 157(2) . y
O37 H37A O33 0.873(7) 1.963(10) 2.835(6) 177(5) . y
O37 H37B O32 0.874(7) 1.875(11) 2.744(5) 173(6) 1_556 y
O38 H38A O51 0.874(7) 1.891(12) 2.757(5) 171(6) 1_455 y
O38 H38B O44 0.874(7) 1.886(19) 2.722(6) 159(5) . y
O39 H39A O36 0.873(7) 2.12(2) 2.946(6) 157(5) . y
O39 H39B O62 0.874(7) 1.95(3) 2.778(6) 157(7) 1_455 y
O39 H39B O74 0.874(7) 1.98(5) 2.76(4) 148(5) 1_455 y
O40 H40A O74 0.873(7) 1.84(5) 2.61(3) 146(5) 1_455 y
O40 H40A O64 0.873(7) 1.94(2) 2.773(5) 159(5) 1_455 y
O40 H40B O34 0.873(7) 1.90(4) 2.696(5) 151(7) 1_556 y
O41 H41A O73 0.873(7) 2.20(4) 2.80(3) 125(3) . y
O41 H41A O32 0.873(7) 2.38(4) 2.801(5) 110(3) 1_656 y
O41 H41B O63 0.873(7) 2.24(2) 2.801(6) 121(2) . y
O42 H42A O35 0.873(7) 2.18(2) 3.006(6) 158(5) . y
O42 H42B O53 0.873(7) 2.12(2) 2.959(6) 162(7) 2_756 y
O43 H43A O54 0.873(7) 1.850(13) 2.718(4) 172(6) . y
O43 H43B O53 0.873(7) 1.988(13) 2.853(5) 171(6) 1_455 y
O44 H44A O72 0.871(6) 1.72(4) 2.49(3) 145(4) . y
O44 H44A O63 0.871(6) 2.07(6) 2.653(6) 124(6) . y
O44 H44B O74 0.871(6) 1.92(5) 2.72(4) 151(5) 1_455 y
O44 H44B O64 0.871(6) 1.93(3) 2.762(6) 160(7) 1_455 y

loop_
_geom_torsion_atom_site_label_1
_geom_torsion_atom_site_label_2
_geom_torsion_atom_site_label_3
_geom_torsion_atom_site_label_4
_geom_torsion
_geom_torsion_publ_flag
N11 C11 C12 C13 178.7(4) y
C16 C11 C12 C13 -60.2(5) y
C26' N13 C13 C12 148.6(4) y
C26' N13 C13 C14 -90.3(5) y
C11 C12 C13 N13 175.8(4) y
C11 C12 C13 C14 56.1(5) y
C11' O11 C14 C15 85.3(4) y
C11' O11 C14 C13 -152.5(4) y
N13 C13 C14 O11 68.7(4) y
C12 C13 C14 O11 -171.7(4) y
N13 C13 C14 C15 -170.2(4) y
C12 C13 C14 C15 -50.6(5) y
O11 C14 C15 O13 -68.4(4) y
C13 C14 C15 O13 173.2(4) y
O11 C14 C15 C16 168.5(4) y
C13 C14 C15 C16 50.1(5) y
O13 C15 C16 O14 64.5(5) y
C14 C15 C16 O14 -175.5(4) y
O13 C15 C16 C11 -174.7(4) y
C14 C15 C16 C11 -54.7(5) y
N11 C11 C16 O14 -59.4(5) y
C12 C11 C16 O14 179.6(4) y
N11 C11 C16 C15 179.8(4) y
C12 C11 C16 C15 58.8(5) y
C14 O11 C11' O12 74.7(5) y
C14 O11 C11' C12' -165.4(4) y
C15' O12 C11' O11 79.8(5) y
C15' O12 C11' C12' -37.8(5) y
O11 C11' C12' C13' -62.1(5) y
O12 C11' C12' C13' 58.1(5) y
O11 C11' C12' N12 62.0(5) y
O12 C11' C12' N12 -177.9(3) y
N12 C12' C13' C14' -169.5(4) y
C11' C12' C13' C14' -47.7(5) y
C12' C13' C14' C15' 20.6(7) y
C13' C14' C15' O12 -1.6(8) y
C13' C14' C15' C16' 178.5(4) y
C11' O12 C15' C14' 10.9(6) y
C11' O12 C15' C16' -169.2(4) y
C14' C15' C16' N23 -167.3(5) y
O12 C15' C16' N23 12.8(7) y
C15' C16' N23 C23 177.1(4) y
N21 C21 C22 C23 176.5(4) y
C26 C21 C22 C23 -62.3(5) y
C16' N23 C23 C22 149.4(4) y
C16' N23 C23 C24 -89.8(5) y
C21 C22 C23 N23 -178.6(4) y
C21 C22 C23 C24 60.5(5) y
C21' O21 C24 C23 -149.5(4) y
C21' O21 C24 C25 89.6(4) y
N23 C23 C24 O21 63.2(5) y
C22 C23 C24 O21 -175.3(4) y
N23 C23 C24 C25 -177.9(4) y
C22 C23 C24 C25 -56.5(5) y
O21 C24 C25 O23 -65.8(5) y
C23 C24 C25 O23 176.4(4) y
O21 C24 C25 C26 171.4(4) y
C23 C24 C25 C26 53.6(5) y
N21 C21 C26 O24 -57.4(5) y
C22 C21 C26 O24 -179.0(4) y
N21 C21 C26 C25 -179.7(4) y
C22 C21 C26 C25 58.7(5) y
O23 C25 C26 O24 62.6(5) y
C24 C25 C26 O24 -176.8(4) y
O23 C25 C26 C21 -174.8(4) y
C24 C25 C26 C21 -54.3(5) y
C24 O21 C21' O22 82.1(4) y
C24 O21 C21' C22' -157.2(3) y
C25' O22 C21' O21 80.4(4) y
C25' O22 C21' C22' -37.2(5) y
O21 C21' C22' N22 59.1(4) y
O22 C21' C22' N22 179.8(3) y
O21 C21' C22' C23' -63.0(5) y
O22 C21' C22' C23' 57.8(5) y
N22 C22' C23' C24' -167.6(4) y
C21' C22' C23' C24' -47.3(5) y
C22' C23' C24' C25' 20.7(6) y
C23' C24' C25' O22 -1.2(7) y
C23' C24' C25' C26' 176.0(4) y
C21' O22 C25' C24' 9.8(6) y
C21' O22 C25' C26' -167.5(4) y
C13 N13 C26' C25' 176.2(4) y
C24' C25' C26' N13 -170.1(4) y
O22 C25' C26' N13 7.3(6) y
